data_4323941
loop_
_publ_author_name
'Cristina Bolzati'
'Francesco Tisato'
'Fiorenzo Refosco'
'Giuliano Bandoli'
'Alessandro Dolmella'

_publ_section_title
;
 Uncommon Anionic Dioxorhenium(V) and Neutral Monooxorhenium(V)
 Mixed-Ligand Complexes Containing Heterofunctionalized Phosphine Ligands:
 Syntheses and Structural Characterization
;
_journal_name_full 'Inorganic Chemistry'
_journal_page_first 6221
_journal_page_last 6229
_journal_paper_doi 10.1021/ic960404l
_journal_volume 35
_journal_year 1996
_chemical_formula_sum 'C36 H28 Cl O3 P2 Re'
_chemical_formula_weight 792.17
_chemical_name_systematic
; 

 ? 

;
_space_group_IT_number 19
_symmetry_cell_setting orthorhombic
_symmetry_space_group_name_Hall 'P 2ac 2ab'
_symmetry_space_group_name_H-M 'P 21 21 21'
_atom_sites_solution_hydrogens none
_atom_sites_solution_primary direct
_atom_sites_solution_secondary difmap
_audit_creation_method SHELXL
_cell_angle_alpha 90.00
_cell_angle_beta 90.00
_cell_angle_gamma 90.00
_cell_formula_units_Z 4
_cell_length_a 10.225(4)
_cell_length_b 14.208(6)
_cell_length_c 21.771(9)
_cell_measurement_reflns_used 50
_cell_measurement_temperature 293(2)
_cell_measurement_theta_max 15
_cell_measurement_theta_min 9
_cell_volume 3163(2)
_computing_structure_refinement 'SHELXL-93 (Sheldrick, 1993)'
_computing_structure_solution 'SHELXS-86 (Sheldrick, 1990)'
_diffrn_ambient_temperature 293(2)
_diffrn_measurement_device 'Nicolet R3m/V automated diffractometer '
_diffrn_measurement_method 'omega-2 theta'
_diffrn_radiation_monochromator graphite
_diffrn_radiation_source 'fine-focus sealed tube'
_diffrn_radiation_type MoK\a
_diffrn_radiation_wavelength 0.71073
_diffrn_reflns_av_R_equivalents 0.0000
_diffrn_reflns_av_sigmaI/netI 0.1008
_diffrn_reflns_limit_h_max 11
_diffrn_reflns_limit_h_min 0
_diffrn_reflns_limit_k_max 16
_diffrn_reflns_limit_k_min 0
_diffrn_reflns_limit_l_max 24
_diffrn_reflns_limit_l_min 0
_diffrn_reflns_number 2822
_diffrn_reflns_theta_max 24.05
_diffrn_reflns_theta_min 2.45
_diffrn_standards_decay_% 0
_diffrn_standards_interval_count 100
_diffrn_standards_number 2
_exptl_absorpt_coefficient_mu 4.063
_exptl_absorpt_correction_T_max 1.00
_exptl_absorpt_correction_T_min 0.81
_exptl_absorpt_correction_type empirical
_exptl_crystal_colour bottle_green
_exptl_crystal_density_diffrn 1.664
_exptl_crystal_F_000 1560
_exptl_crystal_size_max 0.15
_exptl_crystal_size_mid 0.10
_exptl_crystal_size_min 0.05
_refine_ls_abs_structure_details 'Flack H D (1983), Acta Cryst. A39, 876-881'
_refine_ls_abs_structure_Flack 0.01(2)
_refine_ls_extinction_method none
_refine_ls_goodness_of_fit_all 0.862
_refine_ls_goodness_of_fit_obs 0.949
_refine_ls_matrix_type full
_refine_ls_number_parameters 209
_refine_ls_number_reflns 2816
_refine_ls_number_restraints 0
_refine_ls_restrained_S_all 0.883
_refine_ls_restrained_S_obs 0.949
_refine_ls_R_factor_all 0.0668
_refine_ls_R_factor_obs 0.0435
_refine_ls_shift/esd_max 0.000
_refine_ls_shift/esd_mean 0.000
_refine_ls_structure_factor_coef Fsqd
_refine_ls_weighting_details 'w=1/[\s^2^(Fo^2^)+(0.0416P)^2^+0.0000P] where P=(Fo^2^+2Fc^2^)/3'
_refine_ls_weighting_scheme calc
_refine_ls_wR_factor_all 0.0915
_refine_ls_wR_factor_obs 0.0839
_reflns_number_observed 2101
_reflns_number_total 2822
_reflns_observed_criterion >2sigma(I)
_cod_data_source_file ic960404l_3.cif
_cod_data_source_block 5
_cod_depositor_comments
;
The following automatic conversions were performed:

'_refine_ls_weighting_scheme' value 'calc
w=1/[\s^2^(Fo^2^)+(0.0416P)^2^+0.0000P] where P=(Fo^2^+2Fc^2^)/3' was
changed to 'calc'. New tag '_refine_ls_weighting_details' was
created. The value of the new tag was set to
'w=1/[\s^2^(Fo^2^)+(0.0416P)^2^+0.0000P] where P=(Fo^2^+2Fc^2^)/3'.

Automatic conversion script
Id: cif_fix_values 3143 2015-03-26 13:38:13Z robertas 
;
_cod_original_cell_volume 3162.8(22)
_cod_database_code 4323941

loop_
_symmetry_equiv_pos_as_xyz
'x, y, z'
'-x+1/2, -y, z+1/2'
'-x, y+1/2, -z+1/2'
'x+1/2, -y+1/2, -z'

loop_
_atom_site_aniso_label
_atom_site_aniso_U_11
_atom_site_aniso_U_22
_atom_site_aniso_U_33
_atom_site_aniso_U_23
_atom_site_aniso_U_13
_atom_site_aniso_U_12
Re 0.0250(2) 0.0277(3) 0.0328(3) -0.0004(3) -0.0006(3) 0.0011(4)
Cl1 0.051(3) 0.053(3) 0.054(3) -0.004(2) -0.021(2) 0.006(2)
P1 0.027(2) 0.025(2) 0.038(2) -0.001(2) 0.001(2) 0.003(2)
P2 0.036(3) 0.027(2) 0.035(2) -0.001(2) -0.003(2) -0.004(2)
O1 0.058(7) 0.042(6) 0.050(7) -0.003(5) 0.001(7) 0.016(7)
O2 0.030(5) 0.037(7) 0.036(6) -0.002(5) 0.002(5) -0.004(5)
O3 0.042(6) 0.032(6) 0.042(7) -0.002(5) -0.001(6) 0.008(5)

loop_
_atom_site_label
_atom_site_type_symbol
_atom_site_fract_x
_atom_site_fract_y
_atom_site_fract_z
_atom_site_U_iso_or_equiv
_atom_site_thermal_displace_type
_atom_site_occupancy
_atom_site_calc_flag
_atom_site_refinement_flags
_atom_site_disorder_group
Re Re 0.13227(6) -0.03957(4) 0.14062(3) 0.0285(2) Uani 1 d . .
Cl1 Cl 0.2665(4) -0.0872(3) 0.2257(2) 0.0528(12) Uani 1 d . .
P1 P -0.0369(3) -0.0355(3) 0.0612(2) 0.0302(9) Uani 1 d . .
P2 P 0.0969(4) 0.1167(3) 0.1894(2) 0.0327(10) Uani 1 d . .
O1 O 0.1233(12) -0.1779(7) 0.1211(4) 0.050(3) Uani 1 d . .
O2 O -0.0286(9) -0.0619(7) 0.1935(4) 0.034(3) Uani 1 d . .
O3 O 0.2458(10) 0.0091(7) 0.0940(4) 0.039(3) Uani 1 d . .
C1 C -0.0416(13) -0.1602(10) 0.0418(6) 0.028(3) Uiso 1 d . .
C2 C -0.1201(16) -0.1985(10) -0.0027(6) 0.042(4) Uiso 1 d . .
C3 C -0.1178(16) -0.2940(10) -0.0152(6) 0.043(4) Uiso 1 d . .
C4 C -0.0353(15) -0.3510(11) 0.0205(6) 0.043(4) Uiso 1 d . .
C5 C 0.0423(15) -0.3123(11) 0.0663(7) 0.040(4) Uiso 1 d . .
C6 C 0.0405(13) -0.2160(10) 0.0771(6) 0.027(3) Uiso 1 d . .
C7 C -0.0552(14) 0.0968(10) 0.2280(6) 0.032(4) Uiso 1 d . .
C8 C -0.1309(17) 0.1621(10) 0.2605(6) 0.045(4) Uiso 1 d . .
C9 C -0.2516(17) 0.1348(12) 0.2851(7) 0.055(5) Uiso 1 d . .
C10 C -0.2913(15) 0.0416(12) 0.2792(6) 0.045(4) Uiso 1 d . .
C11 C -0.2186(15) -0.0253(13) 0.2498(7) 0.053(5) Uiso 1 d . .
C12 C -0.1003(14) 0.0037(10) 0.2230(6) 0.032(4) Uiso 1 d . .
C1A C -0.0057(14) 0.0229(11) -0.0133(6) 0.038(4) Uiso 1 d . .
C2A C 0.1204(19) 0.0183(11) -0.0384(7) 0.063(5) Uiso 1 d . .
C3A C 0.1398(20) 0.0617(11) -0.0958(7) 0.065(5) Uiso 1 d . .
C4A C 0.0404(16) 0.1074(12) -0.1255(8) 0.062(5) Uiso 1 d . .
C5A C -0.0842(17) 0.1087(13) -0.1006(8) 0.063(5) Uiso 1 d . .
C6A C -0.1060(15) 0.0684(10) -0.0432(7) 0.047(4) Uiso 1 d . .
C1B C -0.2017(15) -0.0017(11) 0.0829(7) 0.038(4) Uiso 1 d . .
C2B C -0.2227(15) 0.0968(11) 0.0962(6) 0.036(4) Uiso 1 d . .
C3B C -0.3499(17) 0.1236(12) 0.1211(6) 0.055(5) Uiso 1 d . .
C4B C -0.4439(15) 0.0589(11) 0.1304(7) 0.049(5) Uiso 1 d . .
C5B C -0.4209(16) -0.0330(15) 0.1173(7) 0.061(5) Uiso 1 d . .
C6B C -0.2981(13) -0.0655(10) 0.0957(6) 0.031(4) Uiso 1 d . .
C1C C 0.2163(14) 0.1565(10) 0.2472(6) 0.029(4) Uiso 1 d . .
C2C C 0.3254(13) 0.2019(10) 0.2272(7) 0.036(4) Uiso 1 d . .
C3C C 0.4222(15) 0.2323(11) 0.2687(7) 0.047(4) Uiso 1 d . .
C4C C 0.4053(15) 0.2179(11) 0.3311(7) 0.050(5) Uiso 1 d . .
C5C C 0.2869(16) 0.1710(12) 0.3531(10) 0.067(5) Uiso 1 d . .
C6C C 0.1946(16) 0.1426(11) 0.3082(7) 0.052(5) Uiso 1 d . .
C1D C 0.0798(12) 0.2178(9) 0.1417(7) 0.034(3) Uiso 1 d . .
C2D C 0.0384(17) 0.3074(13) 0.1634(8) 0.059(5) Uiso 1 d . .
C3D C 0.0175(19) 0.3799(15) 0.1226(8) 0.077(6) Uiso 1 d . .
C4D C 0.0348(20) 0.3703(16) 0.0617(10) 0.081(7) Uiso 1 d . .
C5D C 0.0816(18) 0.2878(13) 0.0379(9) 0.072(6) Uiso 1 d . .
C6D C 0.1033(15) 0.2129(11) 0.0788(7) 0.048(4) Uiso 1 d . .

loop_
_atom_type_symbol
_atom_type_description
_atom_type_scat_dispersion_real
_atom_type_scat_dispersion_imag
_atom_type_scat_source
C C 0.0033 0.0016 'International Tables Vol C Tables 4.2.6.8 and 6.1.1.4'
H H 0.0000 0.0000 'International Tables Vol C Tables 4.2.6.8 and 6.1.1.4'
O O 0.0106 0.0060 'International Tables Vol C Tables 4.2.6.8 and 6.1.1.4'
P P 0.1023 0.0942 'International Tables Vol C Tables 4.2.6.8 and 6.1.1.4'
Cl Cl 0.1484 0.1585 'International Tables Vol C Tables 4.2.6.8 and 6.1.1.4'
Re Re -1.0185 7.2310 'International Tables Vol C Tables 4.2.6.8 and 6.1.1.4'

loop_
_geom_angle_atom_site_label_1
_geom_angle_atom_site_label_2
_geom_angle_atom_site_label_3
_geom_angle
_geom_angle_site_symmetry_1
_geom_angle_site_symmetry_3
_geom_angle_publ_flag
O3 Re O1 107.7(4) . . yes
O3 Re O2 163.7(4) . . yes
O1 Re O2 86.0(4) . . yes
O3 Re Cl1 100.7(3) . . yes
O1 Re Cl1 85.0(3) . . yes
O2 Re Cl1 89.0(3) . . yes
O3 Re P1 92.9(3) . . yes
O1 Re P1 80.9(3) . . yes
O2 Re P1 80.3(3) . . yes
Cl1 Re P1 162.9(2) . . yes
O3 Re P2 89.5(3) . . yes
O1 Re P2 162.7(3) . . yes
O2 Re P2 77.3(3) . . yes
Cl1 Re P2 90.30(14) . . yes
P1 Re P2 100.24(14) . . yes
C1B P1 C1 107.0(7) . . ?
C1B P1 C1A 105.7(7) . . ?
C1 P1 C1A 103.8(7) . . ?
C1B P1 Re 118.6(5) . . ?
C1 P1 Re 99.2(5) . . yes
C1A P1 Re 120.6(5) . . ?
C1D P2 C7 108.4(6) . . ?
C1D P2 C1C 102.5(6) . . ?
C7 P2 C1C 107.7(6) . . ?
C1D P2 Re 119.0(5) . . ?
C7 P2 Re 100.7(5) . . yes
C1C P2 Re 118.0(5) . . ?
C6 O1 Re 123.7(8) . . yes
C12 O2 Re 127.0(8) . . yes
C2 C1 C6 121.3(14) . . ?
C2 C1 P1 124.4(11) . . ?
C6 C1 P1 114.3(10) . . ?
C1 C2 C3 121.2(15) . . ?
C2 C3 C4 117.8(15) . . ?
C5 C4 C3 120.8(15) . . ?
C4 C5 C6 120.4(15) . . ?
O1 C6 C1 121.9(12) . . ?
O1 C6 C5 119.6(13) . . ?
C1 C6 C5 118.5(13) . . ?
C8 C7 C12 118.8(13) . . ?
C8 C7 P2 127.8(12) . . ?
C12 C7 P2 113.4(11) . . ?
C9 C8 C7 119.8(15) . . ?
C10 C9 C8 119.1(16) . . ?
C11 C10 C9 123.1(16) . . ?
C10 C11 C12 117.3(16) . . ?
O2 C12 C11 117.6(13) . . ?
O2 C12 C7 120.6(12) . . ?
C11 C12 C7 121.8(14) . . ?
C6A C1A C2A 121.5(14) . . ?
C6A C1A P1 119.9(11) . . ?
C2A C1A P1 118.6(12) . . ?
C1A C2A C3A 117.1(18) . . ?
C4A C3A C2A 121.5(19) . . ?
C3A C4A C5A 120.3(17) . . ?
C4A C5A C6A 119.5(17) . . ?
C1A C6A C5A 120.0(15) . . ?
C6B C1B C2B 119.5(14) . . ?
C6B C1B P1 123.2(11) . . ?
C2B C1B P1 116.5(12) . . ?
C1B C2B C3B 117.4(15) . . ?
C4B C3B C2B 120.9(15) . . ?
C3B C4B C5B 120.2(16) . . ?
C4B C5B C6B 122.4(18) . . ?
C1B C6B C5B 119.4(15) . . ?
C2C C1C C6C 120.9(14) . . ?
C2C C1C P2 118.2(11) . . ?
C6C C1C P2 120.9(12) . . ?
C1C C2C C3C 121.2(14) . . ?
C4C C3C C2C 119.8(15) . . ?
C3C C4C C5C 119.5(16) . . ?
C6C C5C C4C 117.0(17) . . ?
C1C C6C C5C 121.5(16) . . ?
C2D C1D C6D 115.0(14) . . ?
C2D C1D P2 123.9(13) . . ?
C6D C1D P2 121.1(11) . . ?
C3D C2D C1D 120.1(16) . . ?
C4D C3D C2D 122.6(21) . . ?
C3D C4D C5D 120.4(22) . . ?
C4D C5D C6D 117.7(19) . . ?
C5D C6D C1D 123.9(16) . . ?

loop_
_geom_bond_atom_site_label_1
_geom_bond_atom_site_label_2
_geom_bond_distance
_geom_bond_site_symmetry_2
_geom_bond_publ_flag
Re O3 1.689(10) . yes
Re O1 2.013(9) . yes
Re O2 2.032(9) . yes
Re Cl1 2.403(4) . yes
Re P1 2.447(4) . yes
Re P2 2.488(4) . yes
P1 C1B 1.81(2) . ?
P1 C1 1.823(14) . yes
P1 C1A 1.849(14) . ?
P2 C1D 1.781(14) . ?
P2 C7 1.789(15) . yes
P2 C1C 1.841(14) . ?
O1 C6 1.39(2) . yes
O2 C12 1.349(15) . yes
C1 C2 1.37(2) . ?
C1 C6 1.39(2) . ?
C2 C3 1.38(2) . ?
C3 C4 1.41(2) . ?
C4 C5 1.39(2) . ?
C5 C6 1.39(2) . ?
C7 C8 1.40(2) . ?
C7 C12 1.41(2) . ?
C8 C9 1.40(2) . ?
C9 C10 1.39(2) . ?
C10 C11 1.37(2) . ?
C11 C12 1.40(2) . ?
C1A C6A 1.38(2) . ?
C1A C2A 1.40(2) . ?
C2A C3A 1.41(2) . ?
C3A C4A 1.37(2) . ?
C4A C5A 1.38(2) . ?
C5A C6A 1.39(2) . ?
C1B C6B 1.37(2) . ?
C1B C2B 1.45(2) . ?
C2B C3B 1.46(2) . ?
C3B C4B 1.35(2) . ?
C4B C5B 1.36(2) . ?
C5B C6B 1.42(2) . ?
C1C C2C 1.36(2) . ?
C1C C6C 1.36(2) . ?
C2C C3C 1.41(2) . ?
C3C C4C 1.38(2) . ?
C4C C5C 1.46(2) . ?
C5C C6C 1.42(2) . ?
C1D C2D 1.42(2) . ?
C1D C6D 1.39(2) . ?
C2D C3D 1.38(2) . ?
C3D C4D 1.34(2) . ?
C4D C5D 1.37(2) . ?
C5D C6D 1.40(2) . ?
